data_9007551
loop_
_publ_author_name
'Fleet, M. E.'

_publ_section_title
;
 The crystal structure of alpha-Ni7S6
;
_journal_name_full 'Acta Crystallographica, Section B'
_journal_page_first 1237
_journal_page_last 1241
_journal_paper_doi 10.1107/S0567740872004029
_journal_volume 28
_journal_year 1972
_chemical_formula_structural Ni7S6
_chemical_formula_sum 'Ni5.629 S4.86'
_space_group_IT_number 63
_symmetry_space_group_name_Hall '-B 2b 2'
_symmetry_space_group_name_H-M 'B m m b'
_cell_angle_alpha 90
_cell_angle_beta 90
_cell_angle_gamma 90
_cell_length_a 3.274
_cell_length_b 16.157
_cell_length_c 11.359
_cell_formula_units_Z 4
_cell_volume 600.869
_database_code_amcsd 0009435
_exptl_crystal_density_diffrn 5.375
_cod_original_formula_sum 'S4.86 Ni5.629'
_cod_database_code 9007551
_amcsd_formula_title Ni7S6

loop_
_space_group_symop_operation_xyz
x,y,z
1/2+x,y,1/2+z
x,1/2+y,-z
1/2+x,1/2+y,1/2-z
-x,1/2-y,z
1/2-x,1/2-y,1/2+z
-x,y,z
1/2-x,y,1/2+z
x,-y,-z
1/2+x,-y,1/2-z
x,1/2-y,z
1/2+x,1/2-y,1/2+z
-x,1/2+y,-z
1/2-x,1/2+y,1/2-z
-x,-y,-z
1/2-x,-y,1/2-z

loop_
_atom_site_aniso_label
_atom_site_aniso_U_11
_atom_site_aniso_U_22
_atom_site_aniso_U_33
_atom_site_aniso_U_12
_atom_site_aniso_U_13
_atom_site_aniso_U_23
S1 0.01128 0.99491 0.01405 0.00000 0.00000 0.00000
S2 0.01045 0.20261 0.06046 0.00000 0.00000 0.00000
S3 0.02311 0.08874 0.14570 0.00000 0.00000 0.00000
Ni1 0.01534 0.12061 0.09766 0.00000 0.00000 0.00000
Ni2 0.00550 0.20604 0.07537 0.00000 0.00000 0.00000
Ni3 0.01341 0.27971 0.04386 0.00000 0.00000 0.00000
Ni4 0.00811 0.24783 0.07367 0.00000 0.00000 0.00000
Ni5 0.01595 0.40534 0.04386 0.00000 0.00000 0.00000

loop_
_atom_site_label
_atom_site_fract_x
_atom_site_fract_y
_atom_site_fract_z
_atom_site_occupancy
S1 0.50000 0.25000 0.14180 1.00000
S2 0.00000 0.04500 0.12070 0.98500
S3 0.00000 0.15270 0.38580 0.94500
Ni1 0.50000 0.12770 0.21620 0.43600
Ni2 0.00000 0.17280 0.03990 0.91900
Ni3 0.00000 0.02890 0.31640 0.51800
Ni4 0.00000 0.03460 0.48050 0.45900
Ni5 0.50000 0.25000 0.34480 0.96500

loop_
_cod_related_entry_id
_cod_related_entry_database
_cod_related_entry_code
1 AMCSD 0009435
